data_2205996
loop_
_publ_author_name
'Hui Lin'
'Shi-Hai Xu'
'Xiang-Chao Zeng'
'Xiao-Jian Liao'

_publ_section_title
;
 24-Methylenecholest-4-ene-3\b,6\b-diol
;
_journal_issue 6
_journal_name_full 'Acta Crystallographica Section E'
_journal_page_first o1959
_journal_page_last o1960
_journal_paper_doi 10.1107/S1600536805016740
_journal_volume 61
_journal_year 2005
_chemical_formula_iupac 'C28 H46 O2'
_chemical_formula_moiety 'C28 H46 O2'
_chemical_formula_sum 'C28 H46 O2'
_chemical_formula_weight 414.65
_chemical_melting_point '300\% not melting'
_chemical_name_systematic
;
24-Methylenecholest-4-ene-3\b,6\b-diol
;
_space_group_IT_number 19
_symmetry_cell_setting orthorhombic
_symmetry_space_group_name_Hall 'P 2ac 2ab'
_symmetry_space_group_name_H-M 'P 21 21 21'
_atom_sites_solution_hydrogens geom
_atom_sites_solution_primary direct
_atom_sites_solution_secondary difmap
_audit_creation_method SHELXL97
_cell_angle_alpha 90.00
_cell_angle_beta 90.00
_cell_angle_gamma 90.00
_cell_formula_units_Z 4
_cell_length_a 8.168(3)
_cell_length_b 10.933(3)
_cell_length_c 28.446(8)
_cell_measurement_reflns_used 25
_cell_measurement_temperature 273(2)
_cell_measurement_theta_max 18
_cell_measurement_theta_min 12
_cell_volume 2540.2(14)
_computing_cell_refinement 'SAINT-Plus (Bruker, 1999)'
_computing_data_collection 'SMART (Bruker,1999)'
_computing_data_reduction SAINT-Plus
_computing_molecular_graphics SHELXTL
_computing_publication_material SHELXTL
_computing_structure_refinement SHELXTL
_computing_structure_solution 'SHELXTL (Bruker,1997)'
_diffrn_ambient_temperature 273(2)
_diffrn_measured_fraction_theta_full 0.996
_diffrn_measured_fraction_theta_max 0.996
_diffrn_measurement_device_type 'Bruker SMART 1K CCD area-detector'
_diffrn_measurement_method '\f and \w'
_diffrn_radiation_monochromator graphite
_diffrn_radiation_source 'fine-focus sealed tube'
_diffrn_radiation_type MoK\a
_diffrn_radiation_wavelength 0.71073
_diffrn_reflns_av_R_equivalents 0.0377
_diffrn_reflns_av_sigmaI/netI 0.0333
_diffrn_reflns_limit_h_max 10
_diffrn_reflns_limit_h_min -9
_diffrn_reflns_limit_k_max 13
_diffrn_reflns_limit_k_min -11
_diffrn_reflns_limit_l_max 36
_diffrn_reflns_limit_l_min -35
_diffrn_reflns_number 14474
_diffrn_reflns_theta_full 27.06
_diffrn_reflns_theta_max 27.06
_diffrn_reflns_theta_min 1.43
_diffrn_standards_number 0
_exptl_absorpt_coefficient_mu 0.065
_exptl_absorpt_correction_T_max 0.99
_exptl_absorpt_correction_T_min 0.97
_exptl_absorpt_correction_type multi-scan
_exptl_absorpt_process_details '(SADABS; Sheldrick, 1996)'
_exptl_crystal_colour colourless
_exptl_crystal_density_diffrn 1.084
_exptl_crystal_density_method 'not measured'
_exptl_crystal_description block
_exptl_crystal_F_000 920
_exptl_crystal_size_max 0.50
_exptl_crystal_size_mid 0.40
_exptl_crystal_size_min 0.20
_refine_diff_density_max 0.338
_refine_diff_density_min -0.218
_refine_ls_extinction_method none
_refine_ls_goodness_of_fit_ref 1.023
_refine_ls_hydrogen_treatment constr
_refine_ls_matrix_type full
_refine_ls_number_parameters 272
_refine_ls_number_reflns 3170
_refine_ls_number_restraints 0
_refine_ls_restrained_S_all 1.023
_refine_ls_R_factor_all 0.1019
_refine_ls_R_factor_gt 0.0613
_refine_ls_shift/su_max 0.000
_refine_ls_shift/su_mean 0.000
_refine_ls_structure_factor_coef Fsqd
_refine_ls_weighting_details 'calc w = 1/[\s^2^(Fo^2^)+(0.1393P)^2^+0.1882P] where P=(Fo^2^+2Fc^2^)/3'
_refine_ls_weighting_scheme calc
_refine_ls_wR_factor_gt 0.1777
_refine_ls_wR_factor_ref 0.2153
_reflns_number_gt 2044
_reflns_number_total 3170
_reflns_threshold_expression I>2\s(I)
_cod_data_source_file jh6008.cif
_cod_data_source_block I
_cod_depositor_comments
;
The following automatic conversions were performed:
'_symmetry_cell_setting' value 'Orthorhombic' changed to 'orthorhombic'
according to '/home/saulius/struct/CIF-dictionaries/cif_core.dic'
dictionary named 'cif_core.dic' version 2.4.1 from 2010-06-29.

Automatic conversion script
Id: cif_fix_enum 1527 2010-12-29 10:47:43Z saulius 

The following automatic conversions were performed:

'_symmetry_cell_setting' value 'Orthorhombic' changed to
'orthorhombic' according to
/home/saulius/struct/CIF-dictionaries/cif_core.dic dictionary named
'cif_core.dic' version 2.4.1 from 2010-06-29.

Automatic conversion script
Id: cif_fix_values 1715 2011-07-08 13:25:40Z adriana 
;
_cod_original_cell_volume 2540.2(13)
_cod_database_code 2205996
_cod_database_fobs_code 2205996

loop_
_symmetry_equiv_pos_as_xyz
'x, y, z'
'-x+1/2, -y, z+1/2'
'-x, y+1/2, -z+1/2'
'x+1/2, -y+1/2, -z'

loop_
_atom_site_label
_atom_site_fract_x
_atom_site_fract_y
_atom_site_fract_z
_atom_site_U_iso_or_equiv
_atom_site_adp_type
_atom_site_calc_flag
_atom_site_refinement_flags
_atom_site_occupancy
_atom_site_type_symbol
O1 1.5565(3) 0.8068(4) 0.97094(9) 0.0800(11) Uani d . 1 O
H1 1.6509 0.7826 0.9677 0.120 Uiso calc R 1 H
O2 0.8942(3) 0.7746(3) 0.95040(9) 0.0719(9) Uani d . 1 O
H2 0.9372 0.7569 0.9755 0.108 Uiso calc R 1 H
C1 1.4696(4) 0.7918(5) 0.92761(13) 0.0620(11) Uani d . 1 C
H1A 1.5225 0.8421 0.9035 0.074 Uiso calc R 1 H
C2 1.2989(4) 0.8376(4) 0.93480(13) 0.0550(10) Uani d . 1 C
H2A 1.2845 0.9043 0.9547 0.066 Uiso calc R 1 H
C3 1.1672(4) 0.7905(4) 0.91505(12) 0.0502(9) Uani d . 1 C
C4 1.0028(4) 0.8510(4) 0.92374(12) 0.0560(10) Uani d . 1 C
H4 1.0205 0.9274 0.9410 0.067 Uiso calc R 1 H
C5 0.9177(4) 0.8799(4) 0.87768(12) 0.0503(9) Uani d . 1 C
H5A 0.9757 0.9461 0.8622 0.060 Uiso calc R 1 H
H5B 0.8075 0.9081 0.8843 0.060 Uiso calc R 1 H
C6 0.9085(4) 0.7714(3) 0.84439(12) 0.0443(8) Uani d . 1 C
H6 0.8411 0.7076 0.8590 0.053 Uiso calc R 1 H
C7 0.8333(4) 0.8054(3) 0.79756(11) 0.0437(7) Uani d . 1 C
H7 0.9092 0.8633 0.7828 0.052 Uiso calc R 1 H
C8 0.6669(5) 0.8670(4) 0.79744(13) 0.0557(9) Uani d . 1 C
H8A 0.6770 0.9534 0.8048 0.067 Uiso calc R 1 H
H8B 0.5945 0.8292 0.8202 0.067 Uiso calc R 1 H
C9 0.6021(5) 0.8487(4) 0.74717(14) 0.0602(10) Uani d . 1 C
H9A 0.5974 0.9264 0.7308 0.072 Uiso calc R 1 H
H9B 0.4929 0.8139 0.7479 0.072 Uiso calc R 1 H
C10 0.7213(5) 0.7608(4) 0.72191(13) 0.0539(9) Uani d . 1 C
H10 0.8007 0.8116 0.7050 0.065 Uiso calc R 1 H
C11 0.8147(4) 0.6984(3) 0.76289(12) 0.0480(8) Uani d . 1 C
C12 0.9892(6) 0.6535(4) 0.75278(16) 0.0656(11) Uani d . 1 C
H12A 1.0497 0.7175 0.7368 0.079 Uiso calc R 1 H
H12B 0.9844 0.5831 0.7321 0.079 Uiso calc R 1 H
C13 1.0793(5) 0.6183(4) 0.79820(16) 0.0696(12) Uani d . 1 C
H13A 1.0275 0.5463 0.8114 0.083 Uiso calc R 1 H
H13B 1.1913 0.5968 0.7904 0.083 Uiso calc R 1 H
C14 1.0815(4) 0.7191(4) 0.83541(12) 0.0484(8) Uani d . 1 C
H14 1.1459 0.7862 0.8220 0.058 Uiso calc R 1 H
C15 1.1707(4) 0.6810(4) 0.88158(13) 0.0513(9) Uani d . 1 C
C16 1.3505(4) 0.6518(5) 0.86929(16) 0.0689(12) Uani d . 1 C
H16A 1.3567 0.5692 0.8570 0.083 Uiso calc R 1 H
H16B 1.3867 0.7071 0.8447 0.083 Uiso calc R 1 H
C17 1.4663(5) 0.6630(5) 0.91113(17) 0.0788(15) Uani d . 1 C
H17A 1.4296 0.6100 0.9364 0.095 Uiso calc R 1 H
H17B 1.5756 0.6377 0.9020 0.095 Uiso calc R 1 H
C18 1.0947(6) 0.5695(4) 0.90472(18) 0.0760(13) Uani d . 1 C
H18A 1.0976 0.5018 0.8833 0.114 Uiso calc R 1 H
H18B 0.9831 0.5871 0.9130 0.114 Uiso calc R 1 H
H18C 1.1552 0.5492 0.9326 0.114 Uiso calc R 1 H
C19 0.7087(6) 0.5949(4) 0.78374(16) 0.0673(12) Uani d . 1 C
H19A 0.6997 0.5295 0.7613 0.101 Uiso calc R 1 H
H19B 0.6015 0.6259 0.7908 0.101 Uiso calc R 1 H
H19C 0.7588 0.5649 0.8120 0.101 Uiso calc R 1 H
C20 0.6328(6) 0.6826(4) 0.68519(15) 0.0699(12) Uani d . 1 C
H20 0.5505 0.6350 0.7023 0.084 Uiso calc R 1 H
C21 0.7465(8) 0.5899(6) 0.6620(2) 0.110(2) Uani d . 1 C
H21A 0.7999 0.5421 0.6858 0.165 Uiso calc R 1 H
H21B 0.8272 0.6323 0.6436 0.165 Uiso calc R 1 H
H21C 0.6839 0.5370 0.6419 0.165 Uiso calc R 1 H
C22 0.5404(8) 0.7584(5) 0.64993(16) 0.0860(15) Uani d . 1 C
H22A 0.6175 0.7912 0.6272 0.103 Uiso calc R 1 H
H22B 0.4902 0.8270 0.6661 0.103 Uiso calc R 1 H
C23 0.4091(11) 0.6886(7) 0.6240(3) 0.150(4) Uani d . 1 C
H23A 0.4619 0.6252 0.6055 0.180 Uiso calc R 1 H
H23B 0.3405 0.6481 0.6470 0.180 Uiso calc R 1 H
C24 0.3032(11) 0.7590(7) 0.5926(2) 0.115(2) Uani d . 1 C
C25 0.1574(17) 0.7984(14) 0.6069(5) 0.270(9) Uani d . 1 C
H25A 0.0818 0.8269 0.5850 0.324 Uiso calc R 1 H
H25B 0.1311 0.7974 0.6387 0.324 Uiso calc R 1 H
C26 0.3039(16) 0.8627(9) 0.5156(3) 0.189(5) Uani d . 1 C
H26A 0.3476 0.8531 0.4845 0.283 Uiso calc R 1 H
H26B 0.3459 0.9365 0.5293 0.283 Uiso calc R 1 H
H26C 0.1866 0.8672 0.5140 0.283 Uiso calc R 1 H
C27 0.3520(13) 0.7577(8) 0.5446(3) 0.142(3) Uani d . 1 C
H27 0.4719 0.7552 0.5444 0.170 Uiso calc R 1 H
C28 0.2923(17) 0.6351(8) 0.5224(3) 0.186(5) Uani d . 1 C
H28A 0.3259 0.5680 0.5419 0.279 Uiso calc R 1 H
H28B 0.3393 0.6259 0.4917 0.279 Uiso calc R 1 H
H28C 0.1751 0.6358 0.5200 0.279 Uiso calc R 1 H

loop_
_atom_site_aniso_label
_atom_site_aniso_U_11
_atom_site_aniso_U_22
_atom_site_aniso_U_33
_atom_site_aniso_U_12
_atom_site_aniso_U_13
_atom_site_aniso_U_23
O1 0.0289(12) 0.160(3) 0.0515(14) -0.0017(17) -0.0040(11) 0.0139(19)
O2 0.0268(11) 0.137(3) 0.0517(14) 0.0011(15) 0.0044(11) 0.0159(17)
C1 0.0289(16) 0.106(3) 0.0512(19) -0.003(2) 0.0004(15) 0.012(2)
C2 0.0303(16) 0.085(3) 0.0503(18) -0.0027(17) -0.0004(15) 0.0089(19)
C3 0.0286(15) 0.075(2) 0.0474(17) 0.0015(17) 0.0019(13) 0.0066(18)
C4 0.0330(17) 0.085(3) 0.0495(19) 0.0031(18) 0.0022(15) -0.0055(19)
C5 0.0313(16) 0.066(2) 0.0537(19) 0.0050(16) -0.0029(15) -0.0044(17)
C6 0.0326(15) 0.0503(18) 0.0499(17) 0.0002(15) -0.0001(13) 0.0017(15)
C7 0.0413(17) 0.0442(17) 0.0457(16) -0.0016(15) 0.0014(14) -0.0017(15)
C8 0.052(2) 0.058(2) 0.057(2) 0.0120(19) -0.0036(17) -0.0075(18)
C9 0.056(2) 0.060(2) 0.064(2) 0.0105(19) -0.0102(19) -0.0076(19)
C10 0.053(2) 0.054(2) 0.0549(19) 0.0006(17) -0.0070(17) -0.0072(17)
C11 0.0447(18) 0.0470(19) 0.0524(19) 0.0010(16) -0.0021(15) -0.0073(16)
C12 0.056(2) 0.073(3) 0.068(2) 0.014(2) -0.0057(19) -0.022(2)
C13 0.050(2) 0.075(3) 0.083(3) 0.022(2) -0.008(2) -0.020(2)
C14 0.0344(16) 0.056(2) 0.0553(19) 0.0021(16) 0.0023(14) 0.0011(17)
C15 0.0295(15) 0.064(2) 0.061(2) 0.0057(16) 0.0011(15) 0.0068(18)
C16 0.0351(19) 0.091(3) 0.080(3) 0.015(2) 0.0027(19) -0.003(2)
C17 0.0334(18) 0.121(4) 0.082(3) 0.023(2) -0.0049(19) 0.017(3)
C18 0.066(3) 0.071(3) 0.091(3) 0.000(2) -0.006(3) 0.024(2)
C19 0.068(3) 0.052(2) 0.082(3) -0.011(2) -0.012(2) 0.002(2)
C20 0.070(3) 0.070(3) 0.069(2) 0.010(2) -0.016(2) -0.018(2)
C21 0.121(5) 0.115(4) 0.095(4) 0.032(4) -0.028(4) -0.059(3)
C22 0.112(4) 0.087(3) 0.059(2) 0.007(3) -0.023(3) -0.003(2)
C23 0.182(8) 0.110(5) 0.158(6) 0.021(5) -0.116(6) -0.011(5)
C24 0.138(6) 0.116(5) 0.090(4) 0.029(5) -0.044(4) -0.007(4)
C25 0.250(16) 0.333(19) 0.227(13) 0.183(16) 0.007(12) -0.051(14)
C26 0.210(10) 0.192(10) 0.165(7) -0.045(9) -0.064(8) 0.081(8)
C27 0.171(8) 0.138(6) 0.116(5) 0.004(6) -0.014(6) 0.025(5)
C28 0.280(14) 0.149(8) 0.129(6) 0.012(10) -0.042(8) -0.051(6)

loop_
_atom_type_symbol
_atom_type_description
_atom_type_scat_dispersion_real
_atom_type_scat_dispersion_imag
_atom_type_scat_source
C C 0.0033 0.0000 'International Tables Vol C Tables 4.2.6.8 and 6.1.1.4'
H H 0.0000 0.0000 'International Tables Vol C Tables 4.2.6.8 and 6.1.1.4'
O O 0.0106 0.0000 'International Tables Vol C Tables 4.2.6.8 and 6.1.1.4'

loop_
_geom_angle_atom_site_label_1
_geom_angle_atom_site_label_2
_geom_angle_atom_site_label_3
_geom_angle
C1 O1 H1 109.5
C4 O2 H2 109.5
O1 C1 C17 112.9(4)
O1 C1 C2 107.8(3)
C17 C1 C2 110.1(4)
O1 C1 H1A 108.6
C17 C1 H1A 108.6
C2 C1 H1A 108.6
C3 C2 C1 124.8(4)
C3 C2 H2A 117.6
C1 C2 H2A 117.6
C2 C3 C4 118.8(3)
C2 C3 C15 123.8(3)
C4 C3 C15 117.3(3)
O2 C4 C5 107.1(3)
O2 C4 C3 112.3(3)
C5 C4 C3 110.8(3)
O2 C4 H4 108.8
C5 C4 H4 108.8
C3 C4 H4 108.8
C4 C5 C6 113.5(3)
C4 C5 H5A 108.9
C6 C5 H5A 108.9
C4 C5 H5B 108.9
C6 C5 H5B 108.9
H5A C5 H5B 107.7
C7 C6 C5 112.1(3)
C7 C6 C14 108.4(3)
C5 C6 C14 110.3(3)
C7 C6 H6 108.6
C5 C6 H6 108.6
C14 C6 H6 108.6
C6 C7 C8 118.3(3)
C6 C7 C11 114.7(3)
C8 C7 C11 104.3(3)
C6 C7 H7 106.2
C8 C7 H7 106.2
C11 C7 H7 106.2
C7 C8 C9 104.6(3)
C7 C8 H8A 110.8
C9 C8 H8A 110.8
C7 C8 H8B 110.8
C9 C8 H8B 110.8
H8A C8 H8B 108.9
C8 C9 C10 107.3(3)
C8 C9 H9A 110.3
C10 C9 H9A 110.3
C8 C9 H9B 110.3
C10 C9 H9B 110.3
H9A C9 H9B 108.5
C20 C10 C9 111.5(3)
C20 C10 C11 119.9(3)
C9 C10 C11 103.5(3)
C20 C10 H10 107.1
C9 C10 H10 107.1
C11 C10 H10 107.1
C12 C11 C7 105.7(3)
C12 C11 C19 111.0(4)
C7 C11 C19 111.5(3)
C12 C11 C10 117.2(3)
C7 C11 C10 101.3(3)
C19 C11 C10 109.6(3)
C11 C12 C13 111.6(3)
C11 C12 H12A 109.3
C13 C12 H12A 109.3
C11 C12 H12B 109.3
C13 C12 H12B 109.3
H12A C12 H12B 108.0
C14 C13 C12 114.1(3)
C14 C13 H13A 108.7
C12 C13 H13A 108.7
C14 C13 H13B 108.7
C12 C13 H13B 108.7
H13A C13 H13B 107.6
C13 C14 C6 111.7(3)
C13 C14 C15 113.4(3)
C6 C14 C15 112.8(3)
C13 C14 H14 106.1
C6 C14 H14 106.1
C15 C14 H14 106.1
C18 C15 C3 110.5(3)
C18 C15 C16 108.7(4)
C3 C15 C16 108.7(3)
C18 C15 C14 112.9(3)
C3 C15 C14 107.9(3)
C16 C15 C14 108.0(3)
C17 C16 C15 113.4(4)
C17 C16 H16A 108.9
C15 C16 H16A 108.9
C17 C16 H16B 108.9
C15 C16 H16B 108.9
H16A C16 H16B 107.7
C1 C17 C16 109.5(4)
C1 C17 H17A 109.8
C16 C17 H17A 109.8
C1 C17 H17B 109.8
C16 C17 H17B 109.8
H17A C17 H17B 108.2
C15 C18 H18A 109.5
C15 C18 H18B 109.5
H18A C18 H18B 109.5
C15 C18 H18C 109.5
H18A C18 H18C 109.5
H18B C18 H18C 109.5
C11 C19 H19A 109.5
C11 C19 H19B 109.5
H19A C19 H19B 109.5
C11 C19 H19C 109.5
H19A C19 H19C 109.5
H19B C19 H19C 109.5
C22 C20 C21 112.5(4)
C22 C20 C10 112.6(4)
C21 C20 C10 112.3(4)
C22 C20 H20 106.3
C21 C20 H20 106.3
C10 C20 H20 106.3
C20 C21 H21A 109.5
C20 C21 H21B 109.5
H21A C21 H21B 109.5
C20 C21 H21C 109.5
H21A C21 H21C 109.5
H21B C21 H21C 109.5
C20 C22 C23 113.8(5)
C20 C22 H22A 108.8
C23 C22 H22A 108.8
C20 C22 H22B 108.8
C23 C22 H22B 108.8
H22A C22 H22B 107.7
C24 C23 C22 116.9(6)
C24 C23 H23A 108.1
C22 C23 H23A 108.1
C24 C23 H23B 108.1
C22 C23 H23B 108.1
H23A C23 H23B 107.3
C25 C24 C27 123.1(9)
C25 C24 C23 121.0(10)
C27 C24 C23 114.5(8)
C24 C25 H25A 120.0
C24 C25 H25B 120.0
H25A C25 H25B 120.0
C27 C26 H26A 109.5
C27 C26 H26B 109.5
H26A C26 H26B 109.5
C27 C26 H26C 109.5
H26A C26 H26C 109.5
H26B C26 H26C 109.5
C24 C27 C26 117.2(9)
C24 C27 C28 108.0(8)
C26 C27 C28 111.2(7)
C24 C27 H27 106.6
C26 C27 H27 106.6
C28 C27 H27 106.6
C27 C28 H28A 109.5
C27 C28 H28B 109.5
H28A C28 H28B 109.5
C27 C28 H28C 109.5
H28A C28 H28C 109.5
H28B C28 H28C 109.5

loop_
_geom_bond_atom_site_label_1
_geom_bond_atom_site_label_2
_geom_bond_distance
O1 C1 1.432(4)
O1 H1 0.8200
O2 C4 1.435(5)
O2 H2 0.8200
C1 C17 1.485(7)
C1 C2 1.496(5)
C1 H1A 0.9800
C2 C3 1.318(5)
C2 H2A 0.9300
C3 C4 1.517(5)
C3 C15 1.530(6)
C4 C5 1.517(5)
C4 H4 0.9800
C5 C6 1.520(5)
C5 H5A 0.9700
C5 H5B 0.9700
C6 C7 1.513(5)
C6 C14 1.546(5)
C6 H6 0.9800
C7 C8 1.517(5)
C7 C11 1.538(5)
C7 H7 0.9800
C8 C9 1.538(5)
C8 H8A 0.9700
C8 H8B 0.9700
C9 C10 1.545(6)
C9 H9A 0.9700
C9 H9B 0.9700
C10 C20 1.531(5)
C10 C11 1.551(5)
C10 H10 0.9800
C11 C12 1.535(6)
C11 C19 1.543(6)
C12 C13 1.536(6)
C12 H12A 0.9700
C12 H12B 0.9700
C13 C14 1.528(6)
C13 H13A 0.9700
C13 H13B 0.9700
C14 C15 1.558(5)
C14 H14 0.9800
C15 C18 1.518(6)
C15 C16 1.543(5)
C16 C17 1.525(6)
C16 H16A 0.9700
C16 H16B 0.9700
C17 H17A 0.9700
C17 H17B 0.9700
C18 H18A 0.9600
C18 H18B 0.9600
C18 H18C 0.9600
C19 H19A 0.9600
C19 H19B 0.9600
C19 H19C 0.9600
C20 C22 1.504(6)
C20 C21 1.524(7)
C20 H20 0.9800
C21 H21A 0.9600
C21 H21B 0.9600
C21 H21C 0.9600
C22 C23 1.510(8)
C22 H22A 0.9700
C22 H22B 0.9700
C23 C24 1.461(9)
C23 H23A 0.9700
C23 H23B 0.9700
C24 C25 1.329(13)
C24 C27 1.423(10)
C25 H25A 0.9300
C25 H25B 0.9300
C26 C27 1.467(11)
C26 H26A 0.9600
C26 H26B 0.9600
C26 H26C 0.9600
C27 C28 1.560(12)
C27 H27 0.9800
C28 H28A 0.9600
C28 H28B 0.9600
C28 H28C 0.9600

loop_
_geom_hbond_atom_site_label_D
_geom_hbond_atom_site_label_H
_geom_hbond_atom_site_label_A
_geom_hbond_site_symmetry_A
_geom_hbond_distance_DH
_geom_hbond_distance_HA
_geom_hbond_distance_DA
_geom_hbond_angle_DHA
O1 H1 O2 1_655 0.82 2.05 2.841(4) 162
O2 H2 O1 4_467 0.82 1.94 2.749(4) 170

loop_
_cod_related_entry_id
_cod_related_entry_database
_cod_related_entry_code
1 ChemSpider 9661635
